data_4087552
loop_
_publ_author_name
'Lapointe, S\'ebastien'
'Vabre, Boris'
'Zargarian, Davit'

_publ_section_title
;
 POCOP-Type Pincer Complexes of Nickel: Synthesis, Characterization, and
 Ligand Exchange Reactivities of New Cationic Acetonitrile Adducts
;
_journal_issue 14
_journal_name_full Organometallics
_journal_page_first 3520
_journal_paper_doi 10.1021/acs.organomet.5b00272
_journal_volume 34
_journal_year 2015
_chemical_compound_source 'Synthesized by the authors. See text'
_chemical_formula_moiety 'C18 H30 Br2 Ni O2 P2'
_chemical_formula_sum 'C18 H30 Br2 Ni O2 P2'
_chemical_formula_weight 558.89
_space_group_IT_number 15
_space_group_name_Hall '-C 2yc'
_space_group_name_H-M_alt 'C 1 2/c 1'
_symmetry_cell_setting monoclinic
_symmetry_space_group_name_Hall '-C 2yc'
_symmetry_space_group_name_H-M 'C 1 2/c 1'
_atom_sites_solution_hydrogens geom
_atom_sites_solution_primary direct
_atom_sites_solution_secondary difmap
_audit_creation_method SHELXL-97
_cell_angle_alpha 90
_cell_angle_beta 111.212(3)
_cell_angle_gamma 90
_cell_formula_units_Z 8
_cell_length_a 32.477(2)
_cell_length_b 7.9125(6)
_cell_length_c 19.2364(14)
_cell_measurement_reflns_used 72369
_cell_measurement_temperature 150
_cell_measurement_theta_max 69.42
_cell_measurement_theta_min 2.92
_cell_volume 4608.3(6)
_computing_cell_refinement 'SAINT V7.68A(Bruker AXS, 2009)'
_computing_data_collection 'APEX2  (Bruker AXS, 2009)'
_computing_data_reduction 'SAINT V7.68A(Bruker AXS, 2009)'
_computing_molecular_graphics 'SHELXTL  (Bruker AXS, 2003)'
_computing_publication_material 'UdMX (Maris, 2004)'
_computing_structure_refinement 'SHELXL97 (Sheldrick, 2008)'
_computing_structure_solution 'SHELXS97 (Sheldrick, 2008)'
_diffrn_ambient_temperature 150
_diffrn_detector_area_resol_mean 8.3
_diffrn_measured_fraction_theta_full 0.997
_diffrn_measured_fraction_theta_max 0.997
_diffrn_measurement_device_type 'Bruker Microstar'
_diffrn_measurement_method \w
_diffrn_radiation_monochromator 'Helios optics'
_diffrn_radiation_source 'Rotating Anode'
_diffrn_radiation_type CuK\a
_diffrn_radiation_wavelength 1.54178
_diffrn_reflns_av_R_equivalents 0.050
_diffrn_reflns_av_sigmaI/netI 0.0149
_diffrn_reflns_limit_h_max 39
_diffrn_reflns_limit_h_min -37
_diffrn_reflns_limit_k_max 9
_diffrn_reflns_limit_k_min -9
_diffrn_reflns_limit_l_max 22
_diffrn_reflns_limit_l_min -23
_diffrn_reflns_number 122201
_diffrn_reflns_theta_full 69.74
_diffrn_reflns_theta_max 69.74
_diffrn_reflns_theta_min 2.92
_exptl_absorpt_coefficient_mu 6.660
_exptl_absorpt_correction_T_max 0.6274
_exptl_absorpt_correction_T_min 0.4601
_exptl_absorpt_correction_type multi-scan
_exptl_absorpt_process_details 'Sadabs (Sheldrick, 2008)'
_exptl_crystal_colour yellow
_exptl_crystal_density_diffrn 1.611
_exptl_crystal_density_method 'not measured'
_exptl_crystal_description plate
_exptl_crystal_F_000 2256
_exptl_crystal_size_max 0.12
_exptl_crystal_size_mid 0.10
_exptl_crystal_size_min 0.07
_refine_diff_density_max 1.652
_refine_diff_density_min -0.775
_refine_diff_density_rms 0.082
_refine_ls_extinction_method none
_refine_ls_goodness_of_fit_ref 1.071
_refine_ls_hydrogen_treatment constr
_refine_ls_matrix_type full
_refine_ls_number_parameters 234
_refine_ls_number_reflns 4344
_refine_ls_number_restraints 0
_refine_ls_restrained_S_all 1.071
_refine_ls_R_factor_all 0.0344
_refine_ls_R_factor_gt 0.0339
_refine_ls_shift/su_max 0.001
_refine_ls_shift/su_mean 0.000
_refine_ls_structure_factor_coef Fsqd
_refine_ls_weighting_details 'calc w=1/[\s^2^(Fo^2^)+(0.0488P)^2^+10.4079P] where P=(Fo^2^+2Fc^2^)/3'
_refine_ls_weighting_scheme calc
_refine_ls_wR_factor_gt 0.0870
_refine_ls_wR_factor_ref 0.0874
_reflns_number_gt 4251
_reflns_number_total 4344
_reflns_threshold_expression I>2\s(I)
_cod_data_source_file om5b00272_si_001.cif
_cod_data_source_block bors68
_cod_depositor_comments
;
The following automatic conversions were performed:

data item '_symmetry_cell_setting' value 'Monoclinic' was changed to
'monoclinic' in accordance with the
/home/saulius/struct/COD-crude-data/automatic-downloads/DataCite-retrospective/ACS/depositions/lib/dictionaries/cif_core.dic
dictionary named 'cif_core.dic' version 2.4.2 last updated on
2011-04-26.

Automatic conversion script
Id: cif_fix_values 6909 2019-04-08 15:41:33Z antanas 
;
_cod_original_cell_volume 4608.4(6)
_cod_original_sg_symbol_H-M C2/c
_cod_database_code 4087552

loop_
_symmetry_equiv_pos_as_xyz
'x, y, z'
'-x, y, -z+1/2'
'x+1/2, y+1/2, z'
'-x+1/2, y+1/2, -z+1/2'
'-x, -y, -z'
'x, -y, z-1/2'
'-x+1/2, -y+1/2, -z'
'x+1/2, -y+1/2, z-1/2'

loop_
_atom_site_label
_atom_site_type_symbol
_atom_site_fract_x
_atom_site_fract_y
_atom_site_fract_z
_atom_site_U_iso_or_equiv
_atom_site_adp_type
_atom_site_occupancy
_atom_site_symmetry_multiplicity
_atom_site_calc_flag
_atom_site_refinement_flags
Br2 Br 0.048141(9) 0.08783(4) 0.071282(15) 0.04100(10) Uani 1 1 d .
Br1 Br 0.174175(11) 0.65537(5) 0.493845(17) 0.05131(12) Uani 1 1 d .
Ni1 Ni 0.141569(13) 0.51238(5) 0.38192(2) 0.02963(12) Uani 1 1 d .
P1 P 0.18734(2) 0.58114(8) 0.32925(4) 0.02977(15) Uani 1 1 d .
P2 P 0.08421(2) 0.42900(10) 0.40279(4) 0.03871(17) Uani 1 1 d .
C4 C 0.07572(8) 0.2116(3) 0.16159(13) 0.0304(5) Uani 1 1 d .
C1 C 0.11482(8) 0.3930(3) 0.29251(13) 0.0280(5) Uani 1 1 d .
C5 C 0.11557(8) 0.2906(3) 0.17261(14) 0.0306(5) Uani 1 1 d .
H5 H 0.1294 0.2841 0.1368 0.037 Uiso 1 1 calc R
C6 C 0.13431(8) 0.3799(3) 0.23880(14) 0.0278(5) Uani 1 1 d .
C3 C 0.05403(8) 0.2190(3) 0.21141(14) 0.0330(5) Uani 1 1 d .
H3 H 0.0267 0.1630 0.2021 0.040 Uiso 1 1 calc R
C2 C 0.07427(8) 0.3125(3) 0.27559(14) 0.0313(5) Uani 1 1 d .
O1 O 0.17399(6) 0.4637(2) 0.25270(10) 0.0341(4) Uani 1 1 d .
O2 O 0.05288(6) 0.3297(3) 0.32619(11) 0.0418(5) Uani 1 1 d .
C10 C 0.18090(11) 0.7946(4) 0.29048(17) 0.0444(7) Uani 1 1 d .
H10 H 0.1958 0.7991 0.2532 0.053 Uiso 1 1 calc R
C12 C 0.20211(13) 0.9273(4) 0.3503(2) 0.0585(9) Uani 1 1 d .
H12A H 0.1964 1.0402 0.3279 0.088 Uiso 1 1 calc R
H12B H 0.2340 0.9079 0.3721 0.088 Uiso 1 1 calc R
H12C H 0.1895 0.9190 0.3894 0.088 Uiso 1 1 calc R
C11 C 0.13199(13) 0.8312(4) 0.2500(2) 0.0615(9) Uani 1 1 d .
H11A H 0.1174 0.8398 0.2864 0.092 Uiso 1 1 calc R
H11B H 0.1186 0.7394 0.2149 0.092 Uiso 1 1 calc R
H11C H 0.1286 0.9380 0.2226 0.092 Uiso 1 1 calc R
C20 C 0.04869(11) 0.5978(5) 0.4140(2) 0.0561(9) Uani 1 1 d .
H20 H 0.0632 0.6437 0.4656 0.067 Uiso 1 1 calc R
C23 C 0.08920(11) 0.2645(5) 0.47220(17) 0.0527(8) Uani 1 1 d .
H23 H 0.0590 0.2195 0.4636 0.063 Uiso 1 1 calc R
C24 C 0.11674(14) 0.1216(5) 0.4590(2) 0.0628(9) Uani 1 1 d .
H24A H 0.1467 0.1623 0.4681 0.094 Uiso 1 1 calc R
H24B H 0.1033 0.0821 0.4074 0.094 Uiso 1 1 calc R
H24C H 0.1179 0.0281 0.4931 0.094 Uiso 1 1 calc R
C22 C 0.00223(14) 0.5428(6) 0.4065(3) 0.0859(16) Uani 1 1 d .
H22A H -0.0130 0.6372 0.4198 0.129 Uiso 1 1 calc R
H22B H 0.0041 0.4473 0.4399 0.129 Uiso 1 1 calc R
H22C H -0.0142 0.5086 0.3548 0.129 Uiso 1 1 calc R
C21 C 0.04668(14) 0.7405(6) 0.3607(3) 0.0787(12) Uani 1 1 d .
H21A H 0.0337 0.6992 0.3093 0.118 Uiso 1 1 calc R
H21B H 0.0766 0.7827 0.3701 0.118 Uiso 1 1 calc R
H21C H 0.0284 0.8321 0.3682 0.118 Uiso 1 1 calc R
C13 C 0.24619(9) 0.5402(4) 0.37443(18) 0.0427(6) Uani 1 1 d .
H13 H 0.2572 0.6106 0.4207 0.051 Uiso 1 1 calc R
C14 C 0.27305(11) 0.5881(5) 0.3262(2) 0.0602(10) Uani 1 1 d .
H14A H 0.3039 0.5550 0.3519 0.090 Uiso 1 1 calc R
H14B H 0.2713 0.7104 0.3178 0.090 Uiso 1 1 calc R
H14C H 0.2610 0.5294 0.2782 0.090 Uiso 1 1 calc R
C15 C 0.25269(12) 0.3549(5) 0.3982(3) 0.0680(11) Uani 1 1 d .
H15A H 0.2431 0.2826 0.3539 0.102 Uiso 1 1 calc R
H15B H 0.2352 0.3292 0.4290 0.102 Uiso 1 1 calc R
H15C H 0.2840 0.3341 0.4271 0.102 Uiso 1 1 calc R
C25 C 0.10868(15) 0.3299(6) 0.55231(19) 0.0711(12) Uani 1 1 d .
H25A H 0.1112 0.2364 0.5870 0.107 Uiso 1 1 calc R
H25B H 0.0893 0.4174 0.5598 0.107 Uiso 1 1 calc R
H25C H 0.1380 0.3778 0.5615 0.107 Uiso 1 1 calc R

loop_
_atom_site_aniso_label
_atom_site_aniso_U_11
_atom_site_aniso_U_22
_atom_site_aniso_U_33
_atom_site_aniso_U_23
_atom_site_aniso_U_13
_atom_site_aniso_U_12
Br2 0.04035(17) 0.04608(18) 0.03271(16) -0.01509(11) 0.00858(12) -0.00275(12)
Br1 0.05047(19) 0.0671(2) 0.03601(17) -0.02169(14) 0.01516(14) -0.02821(15)
Ni1 0.0276(2) 0.0355(2) 0.0257(2) -0.00608(16) 0.00949(17) -0.00943(16)
P1 0.0309(3) 0.0278(3) 0.0325(3) -0.0039(2) 0.0137(3) -0.0067(2)
P2 0.0340(3) 0.0519(4) 0.0346(3) -0.0169(3) 0.0176(3) -0.0171(3)
C4 0.0301(12) 0.0304(12) 0.0255(11) -0.0058(9) 0.0037(9) 0.0036(10)
C1 0.0261(11) 0.0296(11) 0.0267(11) -0.0008(9) 0.0078(9) -0.0004(9)
C5 0.0336(12) 0.0290(12) 0.0301(12) -0.0014(10) 0.0125(10) 0.0033(10)
C6 0.0249(11) 0.0263(11) 0.0313(12) 0.0008(9) 0.0093(9) 0.0004(9)
C3 0.0238(11) 0.0368(13) 0.0339(13) -0.0086(11) 0.0053(10) -0.0023(10)
C2 0.0272(11) 0.0371(13) 0.0296(12) -0.0064(10) 0.0103(10) -0.0017(10)
O1 0.0334(9) 0.0362(9) 0.0375(9) -0.0070(8) 0.0186(8) -0.0100(7)
O2 0.0325(9) 0.0592(12) 0.0390(10) -0.0205(9) 0.0191(8) -0.0177(9)
C10 0.0619(18) 0.0323(13) 0.0457(16) -0.0003(12) 0.0277(14) -0.0079(13)
C12 0.075(2) 0.0319(15) 0.069(2) -0.0080(15) 0.0260(19) -0.0111(15)
C11 0.076(2) 0.0444(18) 0.0536(19) 0.0124(15) 0.0102(17) 0.0090(16)
C20 0.0464(17) 0.065(2) 0.064(2) -0.0329(17) 0.0285(16) -0.0156(15)
C23 0.0578(18) 0.068(2) 0.0389(15) -0.0162(14) 0.0260(14) -0.0343(16)
C24 0.080(3) 0.060(2) 0.0515(19) 0.0021(16) 0.0280(18) -0.0146(19)
C22 0.059(2) 0.088(3) 0.132(4) -0.055(3) 0.060(3) -0.023(2)
C21 0.061(2) 0.071(3) 0.105(3) -0.012(2) 0.031(2) 0.011(2)
C13 0.0295(13) 0.0424(15) 0.0540(17) -0.0117(13) 0.0122(12) -0.0087(11)
C14 0.0443(17) 0.061(2) 0.087(3) -0.0244(19) 0.0385(18) -0.0145(15)
C15 0.0403(17) 0.053(2) 0.093(3) 0.0096(19) 0.0028(18) 0.0029(15)
C25 0.095(3) 0.088(3) 0.0364(17) -0.0150(17) 0.0302(18) -0.043(2)

loop_
_atom_type_symbol
_atom_type_description
_atom_type_scat_dispersion_real
_atom_type_scat_dispersion_imag
_atom_type_scat_source
C C 0.0181 0.0091 'International Tables Vol C Tables 4.2.6.8 and 6.1.1.4'
H H 0.0000 0.0000 'International Tables Vol C Tables 4.2.6.8 and 6.1.1.4'
O O 0.0492 0.0322 'International Tables Vol C Tables 4.2.6.8 and 6.1.1.4'
P P 0.2955 0.4335 'International Tables Vol C Tables 4.2.6.8 and 6.1.1.4'
Ni Ni -3.0029 0.5091 'International Tables Vol C Tables 4.2.6.8 and 6.1.1.4'
Br Br -0.6763 1.2805 'International Tables Vol C Tables 4.2.6.8 and 6.1.1.4'

loop_
_geom_angle_atom_site_label_1
_geom_angle_atom_site_label_2
_geom_angle_atom_site_label_3
_geom_angle
_geom_angle_publ_flag
C1 NI1 P2 82.61(8) y
C1 NI1 P1 82.26(8) y
P2 NI1 P1 163.89(3) y
C1 NI1 BR1 178.74(8) y
P2 NI1 BR1 96.42(2) y
P1 NI1 BR1 98.78(2) y
O1 P1 C13 102.48(12) y
O1 P1 C10 101.57(12) y
C13 P1 C10 107.76(14) y
O1 P1 NI1 105.84(7) y
C13 P1 NI1 121.04(11) y
C10 P1 NI1 115.44(10) y
O2 P2 C20 103.96(14) y
O2 P2 C23 100.11(12) y
C20 P2 C23 109.08(17) y
O2 P2 NI1 105.96(7) y
C20 P2 NI1 115.14(11) y
C23 P2 NI1 120.09(11) y
C3 C4 C5 124.0(2) y
C3 C4 BR2 117.63(18) y
C5 C4 BR2 118.40(18) y
C2 C1 C6 115.9(2) y
C2 C1 NI1 122.00(18) y
C6 C1 NI1 122.09(18) y
C4 C5 C6 116.5(2) y
C4 C5 H5 121.8 ?
C6 C5 H5 121.8 ?
O1 C6 C5 119.3(2) y
O1 C6 C1 117.4(2) y
C5 C6 C1 123.3(2) y
C4 C3 C2 116.4(2) y
C4 C3 H3 121.8 ?
C2 C3 H3 121.8 ?
C3 C2 C1 123.9(2) y
C3 C2 O2 118.7(2) y
C1 C2 O2 117.5(2) y
C6 O1 P1 111.41(15) y
C2 O2 P2 111.54(15) y
C11 C10 C12 110.9(3) y
C11 C10 P1 109.2(2) y
C12 C10 P1 112.0(2) y
C11 C10 H10 108.2 ?
C12 C10 H10 108.2 ?
P1 C10 H10 108.2 ?
C10 C12 H12A 109.5 ?
C10 C12 H12B 109.5 ?
H12A C12 H12B 109.5 ?
C10 C12 H12C 109.5 ?
H12A C12 H12C 109.5 ?
H12B C12 H12C 109.5 ?
C10 C11 H11A 109.5 ?
C10 C11 H11B 109.5 ?
H11A C11 H11B 109.5 ?
C10 C11 H11C 109.5 ?
H11A C11 H11C 109.5 ?
H11B C11 H11C 109.5 ?
C21 C20 C22 110.5(4) y
C21 C20 P2 109.9(2) y
C22 C20 P2 115.1(3) y
C21 C20 H20 107.0 ?
C22 C20 H20 107.0 ?
P2 C20 H20 107.0 ?
C24 C23 C25 111.5(3) y
C24 C23 P2 108.1(2) y
C25 C23 P2 112.9(3) y
C24 C23 H23 108.1 ?
C25 C23 H23 108.1 ?
P2 C23 H23 108.1 ?
C23 C24 H24A 109.5 ?
C23 C24 H24B 109.5 ?
H24A C24 H24B 109.5 ?
C23 C24 H24C 109.5 ?
H24A C24 H24C 109.5 ?
H24B C24 H24C 109.5 ?
C20 C22 H22A 109.5 ?
C20 C22 H22B 109.5 ?
H22A C22 H22B 109.5 ?
C20 C22 H22C 109.5 ?
H22A C22 H22C 109.5 ?
H22B C22 H22C 109.5 ?
C20 C21 H21A 109.5 ?
C20 C21 H21B 109.5 ?
H21A C21 H21B 109.5 ?
C20 C21 H21C 109.5 ?
H21A C21 H21C 109.5 ?
H21B C21 H21C 109.5 ?
C15 C13 C14 111.8(3) y
C15 C13 P1 108.8(2) y
C14 C13 P1 113.3(2) y
C15 C13 H13 107.6 ?
C14 C13 H13 107.6 ?
P1 C13 H13 107.6 ?
C13 C14 H14A 109.5 ?
C13 C14 H14B 109.5 ?
H14A C14 H14B 109.5 ?
C13 C14 H14C 109.5 ?
H14A C14 H14C 109.5 ?
H14B C14 H14C 109.5 ?
C13 C15 H15A 109.5 ?
C13 C15 H15B 109.5 ?
H15A C15 H15B 109.5 ?
C13 C15 H15C 109.5 ?
H15A C15 H15C 109.5 ?
H15B C15 H15C 109.5 ?
C23 C25 H25A 109.5 ?
C23 C25 H25B 109.5 ?
H25A C25 H25B 109.5 ?
C23 C25 H25C 109.5 ?
H25A C25 H25C 109.5 ?
H25B C25 H25C 109.5 ?

loop_
_geom_bond_atom_site_label_1
_geom_bond_atom_site_label_2
_geom_bond_distance
_geom_bond_publ_flag
Br2 C4 1.911(2) y
Br1 Ni1 2.3211(5) y
Ni1 C1 1.877(2) y
Ni1 P2 2.1467(8) y
Ni1 P1 2.1500(7) y
P1 O1 1.6605(18) y
P1 C13 1.820(3) y
P1 C10 1.827(3) y
P2 O2 1.6551(19) y
P2 C20 1.828(3) y
P2 C23 1.830(3) y
C4 C3 1.381(4) y
C4 C5 1.383(4) y
C1 C2 1.391(3) y
C1 C6 1.397(3) y
C5 C6 1.390(3) y
C5 H5 0.9500 ?
C6 O1 1.386(3) y
C3 C2 1.384(3) y
C3 H3 0.9500 ?
C2 O2 1.392(3) y
C10 C11 1.523(5) y
C10 C12 1.526(4) y
C10 H10 1.0000 ?
C12 H12a 0.9800 ?
C12 H12b 0.9800 ?
C12 H12c 0.9800 ?
C11 H11a 0.9800 ?
C11 H11b 0.9800 ?
C11 H11c 0.9800 ?
C20 C21 1.510(6) y
C20 C22 1.526(5) y
C20 H20 1.0000 ?
C23 C24 1.519(5) y
C23 C25 1.529(4) y
C23 H23 1.0000 ?
C24 H24a 0.9800 ?
C24 H24b 0.9800 ?
C24 H24c 0.9800 ?
C22 H22a 0.9800 ?
C22 H22b 0.9800 ?
C22 H22c 0.9800 ?
C21 H21a 0.9800 ?
C21 H21b 0.9800 ?
C21 H21c 0.9800 ?
C13 C15 1.528(5) y
C13 C14 1.533(4) y
C13 H13 1.0000 ?
C14 H14a 0.9800 ?
C14 H14b 0.9800 ?
C14 H14c 0.9800 ?
C15 H15a 0.9800 ?
C15 H15b 0.9800 ?
C15 H15c 0.9800 ?
C25 H25a 0.9800 ?
C25 H25b 0.9800 ?
C25 H25c 0.9800 ?

loop_
_geom_torsion_atom_site_label_1
_geom_torsion_atom_site_label_2
_geom_torsion_atom_site_label_3
_geom_torsion_atom_site_label_4
_geom_torsion
_geom_torsion_publ_flag
C1 NI1 P1 O1 -8.40(10) y
P2 NI1 P1 O1 -28.65(16) y
BR1 NI1 P1 O1 170.90(8) y
C1 NI1 P1 C13 -124.05(13) y
P2 NI1 P1 C13 -144.31(16) y
BR1 NI1 P1 C13 55.24(11) y
C1 NI1 P1 C10 103.07(13) y
P2 NI1 P1 C10 82.81(17) y
BR1 NI1 P1 C10 -77.64(11) y
C1 NI1 P2 O2 -4.18(11) y
P1 NI1 P2 O2 16.05(17) y
BR1 NI1 P2 O2 176.62(9) y
C1 NI1 P2 C20 -118.47(15) y
P1 NI1 P2 C20 -98.24(18) y
BR1 NI1 P2 C20 62.33(14) y
C1 NI1 P2 C23 107.95(14) y
P1 NI1 P2 C23 128.18(16) y
BR1 NI1 P2 C23 -71.25(12) y
P2 NI1 C1 C2 1.3(2) y
P1 NI1 C1 C2 -173.1(2) y
BR1 NI1 C1 C2 41(4) y
P2 NI1 C1 C6 -178.9(2) y
P1 NI1 C1 C6 6.68(19) y
BR1 NI1 C1 C6 -139(4) y
C3 C4 C5 C6 0.9(4) y
BR2 C4 C5 C6 179.64(17) y
C4 C5 C6 O1 -179.2(2) y
C4 C5 C6 C1 -0.3(4) y
C2 C1 C6 O1 177.8(2) y
NI1 C1 C6 O1 -2.0(3) y
C2 C1 C6 C5 -1.1(4) y
NI1 C1 C6 C5 179.11(19) y
C5 C4 C3 C2 0.1(4) y
BR2 C4 C3 C2 -178.64(19) y
C4 C3 C2 C1 -1.8(4) y
C4 C3 C2 O2 177.4(2) y
C6 C1 C2 C3 2.2(4) y
NI1 C1 C2 C3 -178.0(2) y
C6 C1 C2 O2 -177.0(2) y
NI1 C1 C2 O2 2.8(3) y
C5 C6 O1 P1 172.96(18) y
C1 C6 O1 P1 -5.9(3) y
C13 P1 O1 C6 137.52(18) y
C10 P1 O1 C6 -111.13(18) y
NI1 P1 O1 C6 9.80(17) y
C3 C2 O2 P2 174.4(2) y
C1 C2 O2 P2 -6.4(3) y
C20 P2 O2 C2 128.4(2) y
C23 P2 O2 C2 -118.8(2) y
NI1 P2 O2 C2 6.7(2) y
O1 P1 C10 C11 70.9(2) y
C13 P1 C10 C11 178.2(2) y
NI1 P1 C10 C11 -43.0(3) y
O1 P1 C10 C12 -165.8(2) y
C13 P1 C10 C12 -58.5(3) y
NI1 P1 C10 C12 80.2(3) y
O2 P2 C20 C21 -77.8(3) y
C23 P2 C20 C21 176.1(3) y
NI1 P2 C20 C21 37.7(3) y
O2 P2 C20 C22 47.7(4) y
C23 P2 C20 C22 -58.4(4) y
NI1 P2 C20 C22 163.2(3) y
O2 P2 C23 C24 68.2(2) y
C20 P2 C23 C24 177.0(2) y
NI1 P2 C23 C24 -47.0(2) y
O2 P2 C23 C25 -167.9(3) y
C20 P2 C23 C25 -59.2(3) y
NI1 P2 C23 C25 76.8(3) y
O1 P1 C13 C15 -65.9(3) y
C10 P1 C13 C15 -172.6(3) y
NI1 P1 C13 C15 51.4(3) y
O1 P1 C13 C14 59.1(2) y
C10 P1 C13 C14 -47.6(3) y
NI1 P1 C13 C14 176.45(18) y
